data_1519281
loop_
_publ_author_name
'Coles, Simon J.'
'Hursthouse, Michael B.'
'Mayer, Thomas A.'
'Threlfall, Terry L.'

_publ_section_title
;
 N-(1,4-Dihydro-pyrimidin-2-yl)-benzenesulfonamide
;
_journal_name_full 'Crystal Structure Report Archive'
_journal_page_first 188
_journal_year 2000
_chemical_formula_sum 'C10 H9 N3 O2 S'
_chemical_formula_weight 235.26
_space_group_IT_number 14
_symmetry_cell_setting monoclinic
_symmetry_space_group_name_Hall '-P 2ybc'
_symmetry_space_group_name_H-M 'P 1 21/c 1'
_atom_sites_solution_hydrogens geom
_atom_sites_solution_primary direct
_atom_sites_solution_secondary difmap
_cell_angle_alpha 90.00
_cell_angle_beta 99.30(3)
_cell_angle_gamma 90.00
_cell_formula_units_Z 4
_cell_length_a 11.748(2)
_cell_length_b 5.9187(12)
_cell_length_c 14.655(3)
_cell_measurement_temperature 150(2)
_cell_measurement_theta_max 27.45
_cell_measurement_theta_min 3.07
_cell_volume 1005.6(3)
_computing_cell_refinement 'DENZO & COLLECT'
_computing_data_collection 'DENZO (Otwinowski & Minor, 1997) & COLLECT (Hooft, 1998)'
_computing_data_reduction 'DENZO & COLLECT'
_computing_structure_refinement 'SHELXL-97 (Sheldrick, 1997)'
_computing_structure_solution 'SHELXS-97 (Sheldrick, 1997)'
_diffrn_ambient_temperature 150(2)
_diffrn_detector_area_resol_mean 9.091
_diffrn_measured_fraction_theta_full 0.900
_diffrn_measured_fraction_theta_max 0.900
_diffrn_measurement_device_type 'Nonius KappaCCD'
_diffrn_measurement_method '\f and \w scans'
_diffrn_radiation_monochromator graphite
_diffrn_radiation_source 'Nonius FR591 rotating anode'
_diffrn_radiation_type MoK\a
_diffrn_radiation_wavelength 0.71073
_diffrn_reflns_av_R_equivalents 0.0503
_diffrn_reflns_av_sigmaI/netI 0.0701
_diffrn_reflns_limit_h_max 14
_diffrn_reflns_limit_h_min -14
_diffrn_reflns_limit_k_max 7
_diffrn_reflns_limit_k_min -6
_diffrn_reflns_limit_l_max 18
_diffrn_reflns_limit_l_min -18
_diffrn_reflns_number 5965
_diffrn_reflns_theta_full 27.45
_diffrn_reflns_theta_max 27.45
_diffrn_reflns_theta_min 3.07
_exptl_absorpt_coefficient_mu 0.309
_exptl_absorpt_correction_T_max 0.985
_exptl_absorpt_correction_T_min 0.956
_exptl_absorpt_correction_type multi-scan
_exptl_crystal_colour colourless
_exptl_crystal_density_diffrn 1.554
_exptl_crystal_density_method 'not measured'
_exptl_crystal_description needle
_exptl_crystal_F_000 488
_exptl_crystal_size_max 0.425
_exptl_crystal_size_mid 0.12
_exptl_crystal_size_min 0.05
_refine_diff_density_max 0.249
_refine_diff_density_min -0.494
_refine_diff_density_rms 0.069
_refine_ls_extinction_coef 0.006(2)
_refine_ls_extinction_expression Fc^*^=kFc[1+0.001xFc^2^\l^3^/sin(2\q)]^-1/4^
_refine_ls_extinction_method SHELXL
_refine_ls_goodness_of_fit_ref 1.019
_refine_ls_hydrogen_treatment mixed
_refine_ls_matrix_type full
_refine_ls_number_parameters 182
_refine_ls_number_reflns 2075
_refine_ls_number_restraints 0
_refine_ls_restrained_S_all 1.019
_refine_ls_R_factor_all 0.0689
_refine_ls_R_factor_gt 0.0432
_refine_ls_shift/su_max 0.000
_refine_ls_shift/su_mean 0.000
_refine_ls_structure_factor_coef Fsqd
_refine_ls_weighting_details 'calc w=1/[\s^2^(Fo^2^)+(0.0550P)^2^+0.0646P] where P=(Fo^2^+2Fc^2^)/3'
_refine_ls_weighting_scheme calc
_refine_ls_wR_factor_gt 0.1020
_refine_ls_wR_factor_ref 0.1138
_reflns_number_gt 1509
_reflns_number_total 2075
_reflns_threshold_expression >2sigma(I)
_cod_data_source_file eCrystal-188.cif
_cod_data_source_block 00tam033
_cod_depositor_comments
;
Citation :
Coles, Simon J. and Hursthouse, Michael B. and Mayer, Thomas A. and 
Threlfall, Terry L (2000) 
University of Southampton, Crystal Structure Report Archive. 
(doi:10.5258/ecrystals/188)

More at:
http://ecrystals.chem.soton.ac.uk/188/
;
_cod_original_sg_symbol_H-M P21/c
_cod_database_code 1519281

loop_
_symmetry_equiv_pos_as_xyz
'x, y, z'
'-x, y+1/2, -z+1/2'
'-x, -y, -z'
'x, -y-1/2, z-1/2'

loop_
_atom_site_label
_atom_site_type_symbol
_atom_site_fract_x
_atom_site_fract_y
_atom_site_fract_z
_atom_site_U_iso_or_equiv
_atom_site_adp_type
_atom_site_occupancy
_atom_site_symmetry_multiplicity
_atom_site_calc_flag
_atom_site_refinement_flags
_atom_site_disorder_assembly
_atom_site_disorder_group
H18 H -0.194(2) 0.389(4) 0.5472(16) 0.021(6) Uiso 1 1 d . . .
H12 H 0.331(2) -0.368(4) 0.8422(16) 0.023(6) Uiso 1 1 d . . .
H15 H 0.402(2) 0.353(4) 0.7425(16) 0.024(6) Uiso 1 1 d . . .
H17 H 0.116(2) 0.002(4) 0.5341(16) 0.025(7) Uiso 1 1 d . . .
H13 H 0.2759(18) -0.276(4) 0.6878(16) 0.018(6) Uiso 1 1 d . . .
H11 H 0.421(2) -0.106(4) 0.9442(17) 0.026(7) Uiso 1 1 d . . .
H20 H 0.063(2) 0.674(4) 0.7223(17) 0.021(6) Uiso 1 1 d . . .
H16 H 0.461(2) 0.265(4) 0.8918(19) 0.039(7) Uiso 1 1 d . . .
H19 H -0.133(2) 0.679(4) 0.6583(17) 0.035(7) Uiso 1 1 d . . .
S11 S 0.28434(5) 0.12410(10) 0.58366(4) 0.0215(2) Uani 1 1 d . . .
O12 O 0.31784(13) 0.3508(3) 0.56944(11) 0.0260(4) Uani 1 1 d . . .
N13 N -0.04131(15) 0.2463(3) 0.55469(12) 0.0211(5) Uani 1 1 d . . .
O11 O 0.31489(13) -0.0521(3) 0.52542(10) 0.0278(4) Uani 1 1 d . . .
N12 N 0.14287(16) 0.1077(3) 0.56943(13) 0.0227(5) Uani 1 1 d . . .
C14 C 0.33130(17) 0.0496(4) 0.69944(15) 0.0190(5) Uani 1 1 d . . .
N14 N 0.11077(16) 0.4179(3) 0.66012(12) 0.0241(5) Uani 1 1 d . . .
C13 C 0.31039(19) -0.1664(4) 0.72857(16) 0.0217(5) Uani 1 1 d . . .
C12 C 0.3442(2) -0.2233(4) 0.82065(16) 0.0247(5) Uani 1 1 d . . .
C20 C 0.0345(2) 0.5682(4) 0.68115(17) 0.0275(6) Uani 1 1 d . . .
C17 C 0.06872(18) 0.2662(4) 0.59674(14) 0.0210(5) Uani 1 1 d . . .
C11 C 0.3998(2) -0.0638(4) 0.88243(16) 0.0251(6) Uani 1 1 d . . .
C15 C 0.38797(19) 0.2090(4) 0.76006(16) 0.0223(5) Uani 1 1 d . . .
C18 C -0.1145(2) 0.4003(4) 0.57826(16) 0.0240(5) Uani 1 1 d . . .
C16 C 0.4225(2) 0.1492(4) 0.85176(16) 0.0262(6) Uani 1 1 d . . .
C19 C -0.0806(2) 0.5689(4) 0.64174(16) 0.0262(6) Uani 1 1 d . . .

loop_
_atom_site_aniso_label
_atom_site_aniso_U_11
_atom_site_aniso_U_22
_atom_site_aniso_U_33
_atom_site_aniso_U_23
_atom_site_aniso_U_13
_atom_site_aniso_U_12
S11 0.0189(3) 0.0275(4) 0.0178(3) -0.0009(2) 0.0019(2) 0.0004(2)
O12 0.0253(9) 0.0292(10) 0.0229(8) 0.0069(7) 0.0018(6) -0.0041(7)
N13 0.0194(10) 0.0254(11) 0.0180(10) 0.0004(8) 0.0019(8) 0.0012(8)
O11 0.0260(9) 0.0355(10) 0.0219(8) -0.0063(7) 0.0038(7) 0.0063(7)
N12 0.0183(10) 0.0255(11) 0.0223(10) -0.0077(9) -0.0024(8) 0.0008(8)
C14 0.0140(11) 0.0243(13) 0.0188(11) -0.0009(10) 0.0023(9) 0.0017(9)
N14 0.0223(11) 0.0261(12) 0.0233(10) -0.0061(9) 0.0021(8) -0.0009(8)
C13 0.0189(12) 0.0239(13) 0.0223(12) -0.0043(10) 0.0032(9) -0.0023(9)
C12 0.0264(13) 0.0239(13) 0.0255(13) 0.0039(11) 0.0092(10) 0.0018(10)
C20 0.0291(14) 0.0303(14) 0.0236(13) -0.0048(11) 0.0058(10) -0.0024(11)
C17 0.0230(12) 0.0231(13) 0.0171(11) 0.0024(10) 0.0041(9) -0.0009(10)
C11 0.0239(13) 0.0334(14) 0.0183(12) 0.0031(11) 0.0042(10) 0.0024(10)
C15 0.0220(12) 0.0231(13) 0.0222(12) -0.0001(10) 0.0044(10) -0.0028(10)
C18 0.0212(12) 0.0278(14) 0.0229(12) 0.0039(10) 0.0040(10) -0.0011(10)
C16 0.0262(13) 0.0306(14) 0.0208(12) -0.0026(11) 0.0004(10) -0.0035(11)
C19 0.0293(14) 0.0251(14) 0.0251(13) -0.0023(11) 0.0067(10) 0.0023(11)

loop_
_atom_type_symbol
_atom_type_description
_atom_type_scat_dispersion_real
_atom_type_scat_dispersion_imag
_atom_type_scat_source
C C 0.0033 0.0016 'International Tables Vol C Tables 4.2.6.8 and 6.1.1.4'
H H 0.0000 0.0000 'International Tables Vol C Tables 4.2.6.8 and 6.1.1.4'
N N 0.0061 0.0033 'International Tables Vol C Tables 4.2.6.8 and 6.1.1.4'
O O 0.0106 0.0060 'International Tables Vol C Tables 4.2.6.8 and 6.1.1.4'
S S 0.1246 0.1234 'International Tables Vol C Tables 4.2.6.8 and 6.1.1.4'

loop_
_geom_angle_atom_site_label_1
_geom_angle_atom_site_label_2
_geom_angle_atom_site_label_3
_geom_angle
_geom_angle_site_symmetry_1
_geom_angle_site_symmetry_3
O12 S11 O11 119.89(10) . .
O12 S11 N12 109.57(10) . .
O11 S11 N12 103.15(10) . .
O12 S11 C14 109.11(10) . .
O11 S11 C14 108.91(10) . .
N12 S11 C14 105.15(10) . .
C18 N13 C17 115.66(19) . .
C17 N12 S11 126.48(17) . .
C13 C14 C15 121.4(2) . .
C13 C14 S11 119.18(17) . .
C15 C14 S11 119.42(18) . .
C17 N14 C20 115.1(2) . .
C14 C13 C12 119.2(2) . .
C13 C12 C11 119.9(2) . .
N14 C20 C19 123.7(2) . .
N14 C17 N13 126.9(2) . .
N14 C17 N12 118.7(2) . .
N13 C17 N12 114.34(19) . .
C16 C11 C12 120.1(2) . .
C16 C15 C14 118.8(2) . .
N13 C18 C19 122.7(2) . .
C11 C16 C15 120.6(2) . .
C18 C19 C20 115.9(2) . .

loop_
_geom_bond_atom_site_label_1
_geom_bond_atom_site_label_2
_geom_bond_distance
_geom_bond_site_symmetry_2
S11 O12 1.4232(17) .
S11 O11 1.4297(16) .
S11 N12 1.644(2) .
S11 C14 1.754(2) .
N13 C18 1.337(3) .
N13 C17 1.344(3) .
N12 C17 1.383(3) .
C14 C13 1.382(3) .
C14 C15 1.390(3) .
N14 C17 1.328(3) .
N14 C20 1.334(3) .
C13 C12 1.385(3) .
C12 C11 1.395(3) .
C20 C19 1.381(3) .
C11 C16 1.379(3) .
C15 C16 1.385(3) .
C18 C19 1.379(3) .
